data_1511254
loop_
_publ_author_name
'Kiessling, R.'
'Andersson, L.'

_publ_section_title
;
 Investigations on the binary systems of boron with chromium, columbium,
 nickel and thorium including a discussion of the phase 'TiB' in the
 titanium boron system
;
_journal_name_full 'Acta Chemica Scandinavica (1-27,1973-42,1988)'
_journal_page_first 160
_journal_page_last 160
_journal_paper_doi 10.3891/acta.chem.scand.04-0160
_journal_volume 4
_journal_year 1950
_chemical_formula_sum 'B Nb'
_chemical_name_systematic 'Nb B'
_space_group_IT_number 63
_symmetry_space_group_name_Hall '-C 2c 2'
_symmetry_space_group_name_H-M 'C m c m'
_cell_angle_alpha 90
_cell_angle_beta 90
_cell_angle_gamma 90
_cell_formula_units_Z 4
_cell_length_a 3.298
_cell_length_b 8.724
_cell_length_c 3.166
_cell_volume 91.091
_citation_journal_id_ASTM ACSAA4
_cod_data_source_file boron0-1_374.cif
_cod_data_source_block B1Nb1
_cod_original_cell_volume 91.09137
_cod_original_formula_sum 'B1 Nb1'
_cod_database_code 1511254

loop_
_symmetry_equiv_pos_as_xyz
x,y,z
-x,-y,z+1/2
x,-y,-z
-x,y,-z+1/2
-x,-y,-z
x,y,-z-1/2
-x,y,z
x,-y,z-1/2
x+1/2,y+1/2,z
-x+1/2,-y+1/2,z+1/2
x+1/2,-y+1/2,-z
-x+1/2,y+1/2,-z+1/2
-x+1/2,-y+1/2,-z
x+1/2,y+1/2,-z-1/2
-x+1/2,y+1/2,z
x+1/2,-y+1/2,z-1/2

loop_
_atom_site_label
_atom_site_type_symbol
_atom_site_fract_x
_atom_site_fract_y
_atom_site_fract_z
_atom_site_occupancy
_atom_site_U_iso_or_equiv
Nb1 Nb 0 0.146 0.25 1 0.0
B1 B 0 0.444 0.25 1 0.0
